data_4333457
loop_
_publ_author_name
'Wang, Jun-Jieh'
'Holm, R. H.'

_publ_section_title
;
 Silylation, Sulfidation, and Benzene-1,2-dithiolate Complexation
 Reactions of Oxo- and Oxosulfidomolybdates(VI) and -Tungstates(VI)
;
_journal_issue 26
_journal_name_full 'Inorganic Chemistry'
_journal_page_first 11156
_journal_page_last 11164
_journal_paper_doi 10.1021/ic701294y
_journal_volume 46
_journal_year 2007
_chemical_formula_moiety '(C8 H20 N 1+), (C22 H23 Mo O3 S2 Si 1-)'
_chemical_formula_sum 'C30 H43 Mo N O3 S2 Si'
_chemical_formula_weight 653.80
_chemical_name_systematic
; 
 ? 
;
_space_group_IT_number 33
_symmetry_cell_setting orthorhombic
_symmetry_Int_Tables_number 33
_symmetry_space_group_name_Hall 'P 2c -2n'
_symmetry_space_group_name_H-M 'P n a 21'
_atom_sites_solution_hydrogens geom
_atom_sites_solution_primary direct
_atom_sites_solution_secondary difmap
_audit_creation_method SHELXL-97
_cell_angle_alpha 90.00
_cell_angle_beta 90.00
_cell_angle_gamma 90.00
_cell_formula_units_Z 4
_cell_length_a 23.374(6)
_cell_length_b 8.965(2)
_cell_length_c 15.057(3)
_cell_measurement_temperature 273(2)
_cell_volume 3155.2(12)
_computing_cell_refinement 'SMART (Bruker, 2001)'
_computing_data_collection 'SMART (Bruker, 2001)'
_computing_data_reduction 'SAINT (Bruker, 2003)'
_computing_molecular_graphics 'SHELXTL (Bruker, 2000)'
_computing_publication_material 'SHELXTL (Bruker, 2000)'
_computing_structure_refinement 'SHELXL-97 (Sheldrick, 1997)'
_computing_structure_solution 'SHELXS-97 (Sheldrick, 1990)'
_diffrn_ambient_temperature 273(2)
_diffrn_measured_fraction_theta_full 0.999
_diffrn_measured_fraction_theta_max 0.999
_diffrn_measurement_device_type 'Bruker Smart APEX CCD'
_diffrn_measurement_method '\w scans, 0.3\% rotations'
_diffrn_radiation_monochromator graphite
_diffrn_radiation_source 'normal-focus sealed tube'
_diffrn_radiation_type MoK\a
_diffrn_radiation_wavelength 0.71073
_diffrn_reflns_av_R_equivalents 0.0353
_diffrn_reflns_av_sigmaI/netI 0.0425
_diffrn_reflns_limit_h_max 23
_diffrn_reflns_limit_h_min -30
_diffrn_reflns_limit_k_max 11
_diffrn_reflns_limit_k_min -8
_diffrn_reflns_limit_l_max 19
_diffrn_reflns_limit_l_min -19
_diffrn_reflns_number 21826
_diffrn_reflns_theta_full 27.90
_diffrn_reflns_theta_max 27.90
_diffrn_reflns_theta_min 1.74
_diffrn_standards_decay_% 0
_exptl_absorpt_coefficient_mu 0.616
_exptl_absorpt_correction_T_max 0.9297
_exptl_absorpt_correction_T_min 0.8367
_exptl_absorpt_correction_type multi-scan
_exptl_absorpt_process_details 'SADABS (Sheldrick, 2002)'
_exptl_crystal_colour orange
_exptl_crystal_density_diffrn 1.376
_exptl_crystal_density_method 'not measured'
_exptl_crystal_description plate
_exptl_crystal_F_000 1368
_exptl_crystal_size_max 0.30
_exptl_crystal_size_mid 0.20
_exptl_crystal_size_min 0.12
_refine_diff_density_max 0.589
_refine_diff_density_min -0.224
_refine_diff_density_rms 0.058
_refine_ls_abs_structure_details 'Flack H D (1983), Acta Cryst. A39, 876-881'
_refine_ls_abs_structure_Flack 0.01(2)
_refine_ls_extinction_method none
_refine_ls_goodness_of_fit_ref 0.993
_refine_ls_hydrogen_treatment constr
_refine_ls_matrix_type full
_refine_ls_number_parameters 350
_refine_ls_number_reflns 7315
_refine_ls_number_restraints 1
_refine_ls_restrained_S_all 0.993
_refine_ls_R_factor_all 0.0364
_refine_ls_R_factor_gt 0.0301
_refine_ls_shift/su_max 0.001
_refine_ls_shift/su_mean 0.000
_refine_ls_structure_factor_coef Fsqd
_refine_ls_weighting_details 'calc w=1/[\s^2^(Fo^2^)+(0.0334P)^2^+0.0000P] where P=(Fo^2^+2Fc^2^)/3'
_refine_ls_weighting_scheme calc
_refine_ls_wR_factor_gt 0.0638
_refine_ls_wR_factor_ref 0.0660
_reflns_number_gt 6519
_reflns_number_total 7315
_reflns_threshold_expression I>2\s(I)
_cod_data_source_file ic701294ysup9.cif
_cod_data_source_block 8d
_cod_depositor_comments
;
The following automatic conversions were performed:

'_symmetry_cell_setting' value 'Orthorhombic' changed to
'orthorhombic' according to
/home/saulius/struct/CIF-dictionaries/cif_core.dic dictionary named
'cif_core.dic' version 2.4.2 from 2011-04-26.

Automatic conversion script
Id: cif_fix_values 1891 2012-01-12 08:04:46Z andrius 
;
_cod_original_cell_volume 3155.3(13)
_cod_database_code 4333457

loop_
_symmetry_equiv_pos_as_xyz
'x, y, z'
'-x, -y, z+1/2'
'x+1/2, -y+1/2, z'
'-x+1/2, y+1/2, z+1/2'

loop_
_atom_site_label
_atom_site_type_symbol
_atom_site_fract_x
_atom_site_fract_y
_atom_site_fract_z
_atom_site_U_iso_or_equiv
_atom_site_adp_type
_atom_site_occupancy
_atom_site_symmetry_multiplicity
_atom_site_calc_flag
_atom_site_refinement_flags
Mo1 Mo 0.087390(8) 0.55100(2) 0.815492(15) 0.02299(5) Uani 1 1 d .
O1 O 0.06898(9) 0.7075(2) 0.87241(13) 0.0389(5) Uani 1 1 d .
O2 O 0.11908(8) 0.4278(2) 0.88824(13) 0.0341(5) Uani 1 1 d .
S1 S 0.00261(3) 0.39599(8) 0.83953(4) 0.03215(16) Uani 1 1 d .
S2 S 0.04437(3) 0.55657(8) 0.66553(4) 0.02756(14) Uani 1 1 d .
C1 C -0.04402(11) 0.4158(3) 0.74908(18) 0.0265(5) Uani 1 1 d .
C2 C -0.02496(11) 0.4827(3) 0.67081(18) 0.0256(5) Uani 1 1 d .
C3 C -0.06058(12) 0.4855(3) 0.59620(19) 0.0323(6) Uani 1 1 d .
H3 H -0.0478 0.5295 0.5439 0.039 Uiso 1 1 calc R
C4 C -0.11501(13) 0.4227(4) 0.5998(2) 0.0386(7) Uani 1 1 d .
H4 H -0.1385 0.4242 0.5500 0.046 Uiso 1 1 calc R
C5 C -0.13392(12) 0.3578(4) 0.6780(2) 0.0384(7) Uani 1 1 d .
H5 H -0.1704 0.3170 0.6807 0.046 Uiso 1 1 calc R
C6 C -0.09881(12) 0.3533(3) 0.7523(2) 0.0339(6) Uani 1 1 d .
H6 H -0.1117 0.3087 0.8043 0.041 Uiso 1 1 calc R
O3 O 0.15129(7) 0.6088(2) 0.74424(12) 0.0270(4) Uani 1 1 d .
Si1 Si 0.20786(3) 0.69705(8) 0.70767(5) 0.02092(14) Uani 1 1 d .
C7 C 0.27021(12) 0.6444(3) 0.78183(17) 0.0283(6) Uani 1 1 d .
C8 C 0.25273(13) 0.6652(4) 0.87917(18) 0.0391(7) Uani 1 1 d .
H8A H 0.2406 0.7663 0.8885 0.059 Uiso 1 1 calc R
H8B H 0.2848 0.6438 0.9169 0.059 Uiso 1 1 calc R
H8C H 0.2218 0.5986 0.8931 0.059 Uiso 1 1 calc R
C9 C 0.32294(12) 0.7417(4) 0.7620(2) 0.0377(7) Uani 1 1 d .
H9A H 0.3530 0.7174 0.8030 0.057 Uiso 1 1 calc R
H9B H 0.3130 0.8450 0.7683 0.057 Uiso 1 1 calc R
H9C H 0.3357 0.7233 0.7024 0.057 Uiso 1 1 calc R
C10 C 0.28566(15) 0.4806(4) 0.7653(2) 0.0483(9) Uani 1 1 d .
H10A H 0.2535 0.4186 0.7797 0.073 Uiso 1 1 calc R
H10B H 0.3176 0.4535 0.8019 0.073 Uiso 1 1 calc R
H10C H 0.2956 0.4672 0.7040 0.073 Uiso 1 1 calc R
C11 C 0.21970(11) 0.6432(3) 0.58842(16) 0.0239(5) Uani 1 1 d .
C12 C 0.26410(10) 0.7057(3) 0.53811(18) 0.0283(6) Uani 1 1 d .
H12 H 0.2917 0.7636 0.5664 0.034 Uiso 1 1 calc R
C13 C 0.26787(12) 0.6833(3) 0.44738(19) 0.0333(6) Uani 1 1 d .
H13 H 0.2974 0.7268 0.4151 0.040 Uiso 1 1 calc R
C14 C 0.22764(13) 0.5961(3) 0.40490(19) 0.0345(6) Uani 1 1 d .
H14 H 0.2297 0.5819 0.3438 0.041 Uiso 1 1 calc R
C15 C 0.18427(13) 0.5299(3) 0.45312(18) 0.0328(6) Uani 1 1 d .
H15 H 0.1577 0.4694 0.4247 0.039 Uiso 1 1 calc R
C16 C 0.18038(11) 0.5538(3) 0.54433(17) 0.0276(6) Uani 1 1 d .
H16 H 0.1509 0.5090 0.5762 0.033 Uiso 1 1 calc R
C17 C 0.19194(10) 0.9035(3) 0.70976(17) 0.0228(5) Uani 1 1 d .
C18 C 0.21543(11) 1.0035(3) 0.64785(19) 0.0300(6) Uani 1 1 d .
H18 H 0.2412 0.9681 0.6058 0.036 Uiso 1 1 calc R
C19 C 0.20115(12) 1.1532(3) 0.6479(2) 0.0331(6) Uani 1 1 d .
H19 H 0.2176 1.2173 0.6066 0.040 Uiso 1 1 calc R
C20 C 0.16237(11) 1.2078(3) 0.7093(2) 0.0322(6) Uani 1 1 d .
H20 H 0.1527 1.3084 0.7095 0.039 Uiso 1 1 calc R
C21 C 0.13810(12) 1.1114(3) 0.77060(18) 0.0303(6) Uani 1 1 d .
H21 H 0.1115 1.1471 0.8113 0.036 Uiso 1 1 calc R
C22 C 0.15327(12) 0.9618(3) 0.77146(18) 0.0272(6) Uani 1 1 d .
H22 H 0.1374 0.8990 0.8140 0.033 Uiso 1 1 calc R
N1 N 0.48548(8) 0.5131(3) 0.05869(14) 0.0257(5) Uani 1 1 d .
C23 C 0.50165(13) 0.5880(3) 0.14566(18) 0.0321(6) Uani 1 1 d .
H23A H 0.5364 0.6452 0.1362 0.039 Uiso 1 1 calc R
H23B H 0.4716 0.6579 0.1613 0.039 Uiso 1 1 calc R
C24 C 0.51115(15) 0.4846(4) 0.2232(2) 0.0438(8) Uani 1 1 d .
H24A H 0.5451 0.4266 0.2132 0.066 Uiso 1 1 calc R
H24B H 0.4789 0.4192 0.2293 0.066 Uiso 1 1 calc R
H24C H 0.5156 0.5422 0.2766 0.066 Uiso 1 1 calc R
C25 C 0.52739(12) 0.3912(4) 0.0347(2) 0.0389(7) Uani 1 1 d .
H25A H 0.5157 0.3477 -0.0214 0.047 Uiso 1 1 calc R
H25B H 0.5251 0.3136 0.0795 0.047 Uiso 1 1 calc R
C26 C 0.58913(13) 0.4401(5) 0.0268(3) 0.0605(11) Uani 1 1 d .
H26A H 0.6016 0.4813 0.0824 0.091 Uiso 1 1 calc R
H26B H 0.5924 0.5144 -0.0189 0.091 Uiso 1 1 calc R
H26C H 0.6125 0.3558 0.0119 0.091 Uiso 1 1 calc R
C27 C 0.48601(12) 0.6309(3) -0.01369(19) 0.0344(6) Uani 1 1 d .
H27A H 0.5228 0.6808 -0.0123 0.041 Uiso 1 1 calc R
H27B H 0.4829 0.5810 -0.0706 0.041 Uiso 1 1 calc R
C28 C 0.43993(14) 0.7480(4) -0.0086(2) 0.0430(7) Uani 1 1 d .
H28A H 0.4417 0.7969 0.0481 0.065 Uiso 1 1 calc R
H28B H 0.4032 0.7017 -0.0156 0.065 Uiso 1 1 calc R
H28C H 0.4456 0.8200 -0.0550 0.065 Uiso 1 1 calc R
C29 C 0.42641(11) 0.4443(3) 0.06780(19) 0.0282(6) Uani 1 1 d .
H29A H 0.4283 0.3659 0.1122 0.034 Uiso 1 1 calc R
H29B H 0.4004 0.5201 0.0898 0.034 Uiso 1 1 calc R
C30 C 0.40153(13) 0.3791(4) -0.0167(2) 0.0417(7) Uani 1 1 d .
H30A H 0.4236 0.2937 -0.0343 0.063 Uiso 1 1 calc R
H30B H 0.4027 0.4527 -0.0629 0.063 Uiso 1 1 calc R
H30C H 0.3626 0.3496 -0.0063 0.063 Uiso 1 1 calc R

loop_
_atom_site_aniso_label
_atom_site_aniso_U_11
_atom_site_aniso_U_22
_atom_site_aniso_U_33
_atom_site_aniso_U_23
_atom_site_aniso_U_13
_atom_site_aniso_U_12
Mo1 0.02575(10) 0.02205(9) 0.02116(9) -0.00301(12) 0.00438(10) 0.00170(8)
O1 0.0446(12) 0.0329(12) 0.0393(11) -0.0130(9) 0.0152(9) -0.0014(9)
O2 0.0341(11) 0.0381(12) 0.0300(10) 0.0036(8) -0.0020(9) 0.0027(8)
S1 0.0341(3) 0.0355(4) 0.0268(4) 0.0083(3) 0.0012(3) -0.0066(3)
S2 0.0279(3) 0.0305(4) 0.0243(3) 0.0041(3) 0.0023(3) -0.0030(3)
C1 0.0283(13) 0.0242(13) 0.0269(13) -0.0024(11) 0.0029(11) 0.0043(10)
C2 0.0233(13) 0.0235(14) 0.0302(14) -0.0019(11) 0.0038(11) 0.0012(10)
C3 0.0349(16) 0.0317(16) 0.0303(15) 0.0045(12) -0.0027(12) 0.0008(12)
C4 0.0309(16) 0.0444(19) 0.0406(17) 0.0000(14) -0.0060(13) 0.0021(13)
C5 0.0238(14) 0.0407(18) 0.0508(18) 0.0033(15) 0.0005(12) -0.0034(12)
C6 0.0312(15) 0.0322(16) 0.0382(16) 0.0061(13) 0.0053(12) -0.0014(12)
O3 0.0241(9) 0.0302(10) 0.0267(9) -0.0035(8) 0.0057(7) -0.0020(8)
Si1 0.0210(3) 0.0213(3) 0.0205(3) -0.0029(3) -0.0004(3) 0.0023(3)
C7 0.0295(14) 0.0247(14) 0.0307(13) -0.0029(11) -0.0093(10) 0.0035(11)
C8 0.0379(17) 0.050(2) 0.0292(15) 0.0045(14) -0.0114(13) 0.0007(14)
C9 0.0282(15) 0.0461(19) 0.0389(17) -0.0021(14) -0.0073(12) -0.0010(13)
C10 0.052(2) 0.0292(17) 0.064(2) -0.0029(15) -0.0257(17) 0.0140(14)
C11 0.0240(13) 0.0243(13) 0.0234(12) -0.0020(11) 0.0011(10) 0.0076(10)
C12 0.0227(13) 0.0289(15) 0.0334(14) -0.0064(11) 0.0009(11) -0.0001(11)
C13 0.0297(15) 0.0363(17) 0.0338(15) -0.0014(13) 0.0106(12) 0.0011(12)
C14 0.0398(16) 0.0387(16) 0.0252(14) -0.0042(12) 0.0071(12) 0.0042(13)
C15 0.0376(16) 0.0324(16) 0.0286(14) -0.0119(12) -0.0025(12) -0.0006(12)
C16 0.0281(13) 0.0248(14) 0.0299(14) -0.0018(11) 0.0052(11) -0.0005(10)
C17 0.0217(12) 0.0211(12) 0.0256(12) -0.0017(10) -0.0048(10) 0.0020(9)
C18 0.0256(14) 0.0281(14) 0.0364(15) -0.0033(12) 0.0025(11) 0.0005(11)
C19 0.0346(16) 0.0262(15) 0.0386(16) 0.0028(12) -0.0014(12) -0.0052(12)
C20 0.0350(15) 0.0221(14) 0.0394(15) -0.0061(12) -0.0085(13) 0.0029(11)
C21 0.0324(15) 0.0269(15) 0.0315(14) -0.0106(12) -0.0061(11) 0.0065(11)
C22 0.0318(15) 0.0246(15) 0.0251(13) -0.0021(11) -0.0038(10) 0.0002(11)
N1 0.0248(12) 0.0282(12) 0.0239(11) 0.0008(9) 0.0038(9) -0.0025(10)
C23 0.0352(16) 0.0333(16) 0.0279(14) -0.0034(12) 0.0021(11) -0.0058(12)
C24 0.0510(19) 0.052(2) 0.0284(16) 0.0045(14) -0.0054(14) -0.0020(15)
C25 0.0367(16) 0.0377(17) 0.0423(18) -0.0022(14) 0.0086(13) 0.0071(13)
C26 0.0285(17) 0.088(3) 0.065(3) -0.005(2) 0.0077(16) 0.0116(17)
C27 0.0370(16) 0.0374(17) 0.0288(15) 0.0064(12) 0.0046(12) -0.0103(13)
C28 0.055(2) 0.0294(16) 0.0450(18) 0.0103(14) -0.0053(15) -0.0034(14)
C29 0.0283(13) 0.0248(14) 0.0315(14) 0.0000(11) 0.0079(11) -0.0058(11)
C30 0.0394(17) 0.0421(19) 0.0436(18) -0.0085(15) 0.0001(14) -0.0095(14)

loop_
_atom_type_symbol
_atom_type_description
_atom_type_scat_dispersion_real
_atom_type_scat_dispersion_imag
_atom_type_scat_source
C C 0.0033 0.0016 'International Tables Vol C Tables 4.2.6.8 and 6.1.1.4'
H H 0.0000 0.0000 'International Tables Vol C Tables 4.2.6.8 and 6.1.1.4'
N N 0.0061 0.0033 'International Tables Vol C Tables 4.2.6.8 and 6.1.1.4'
O O 0.0106 0.0060 'International Tables Vol C Tables 4.2.6.8 and 6.1.1.4'
Si Si 0.0817 0.0704 'International Tables Vol C Tables 4.2.6.8 and 6.1.1.4'
S S 0.1246 0.1234 'International Tables Vol C Tables 4.2.6.8 and 6.1.1.4'
Mo Mo -1.6832 0.6857 'International Tables Vol C Tables 4.2.6.8 and 6.1.1.4'

loop_
_geom_angle_atom_site_label_1
_geom_angle_atom_site_label_2
_geom_angle_atom_site_label_3
_geom_angle
O1 Mo1 O2 108.51(10)
O1 Mo1 O3 104.90(9)
O2 Mo1 O3 101.24(9)
O1 Mo1 S1 100.91(7)
O2 Mo1 S1 83.69(7)
O3 Mo1 S1 150.47(6)
O1 Mo1 S2 109.93(8)
O2 Mo1 S2 140.22(7)
O3 Mo1 S2 78.44(6)
S1 Mo1 S2 79.47(2)
C1 S1 Mo1 109.32(9)
C2 S2 Mo1 109.09(9)
C2 C1 C6 119.6(3)
C2 C1 S1 120.1(2)
C6 C1 S1 120.1(2)
C1 C2 C3 119.7(2)
C1 C2 S2 119.7(2)
C3 C2 S2 120.5(2)
C4 C3 C2 120.4(3)
C5 C4 C3 119.6(3)
C4 C5 C6 120.6(3)
C5 C6 C1 120.1(3)
Si1 O3 Mo1 162.15(12)
O3 Si1 C11 108.44(11)
O3 Si1 C17 108.00(10)
C11 Si1 C17 107.26(11)
O3 Si1 C7 107.62(12)
C11 Si1 C7 112.67(12)
C17 Si1 C7 112.69(12)
C10 C7 C8 109.6(3)
C10 C7 C9 108.8(3)
C8 C7 C9 109.2(2)
C10 C7 Si1 108.91(19)
C8 C7 Si1 109.1(2)
C9 C7 Si1 111.14(19)
C16 C11 C12 117.5(2)
C16 C11 Si1 120.49(19)
C12 C11 Si1 121.5(2)
C13 C12 C11 121.5(3)
C14 C13 C12 119.8(3)
C13 C14 C15 120.0(3)
C14 C15 C16 120.0(3)
C11 C16 C15 121.1(2)
C22 C17 C18 117.1(2)
C22 C17 Si1 120.33(19)
C18 C17 Si1 122.5(2)
C19 C18 C17 121.7(3)
C18 C19 C20 120.1(3)
C21 C20 C19 119.5(3)
C20 C21 C22 120.3(3)
C21 C22 C17 121.4(3)
C25 N1 C29 108.5(2)
C25 N1 C27 109.1(2)
C29 N1 C27 110.8(2)
C25 N1 C23 111.4(2)
C29 N1 C23 109.1(2)
C27 N1 C23 108.0(2)
C24 C23 N1 115.6(2)
N1 C25 C26 115.3(3)
C28 C27 N1 116.3(2)
C30 C29 N1 115.4(2)

loop_
_geom_bond_atom_site_label_1
_geom_bond_atom_site_label_2
_geom_bond_distance
Mo1 O1 1.6995(19)
Mo1 O2 1.7228(19)
Mo1 O3 1.9106(17)
Mo1 S1 2.4473(8)
Mo1 S2 2.4723(8)
S1 C1 1.753(3)
S2 C2 1.752(3)
C1 C2 1.395(4)
C1 C6 1.399(4)
C2 C3 1.399(4)
C3 C4 1.392(4)
C4 C5 1.385(4)
C5 C6 1.388(4)
O3 Si1 1.6361(19)
Si1 C11 1.880(3)
Si1 C17 1.888(3)
Si1 C7 1.896(3)
C7 C10 1.532(4)
C7 C8 1.533(4)
C7 C9 1.539(4)
C11 C16 1.389(4)
C11 C12 1.402(4)
C12 C13 1.384(4)
C13 C14 1.380(4)
C14 C15 1.381(4)
C15 C16 1.393(4)
C17 C22 1.398(4)
C17 C18 1.405(4)
C18 C19 1.383(4)
C19 C20 1.385(4)
C20 C21 1.386(4)
C21 C22 1.387(4)
N1 C25 1.511(4)
N1 C29 1.519(3)
N1 C27 1.518(3)
N1 C23 1.520(3)
C23 C24 1.508(4)
C25 C26 1.513(5)
C27 C28 1.506(4)
C29 C30 1.515(4)

loop_
_geom_torsion_atom_site_label_1
_geom_torsion_atom_site_label_2
_geom_torsion_atom_site_label_3
_geom_torsion_atom_site_label_4
_geom_torsion
O1 Mo1 S1 C1 95.44(12)
O2 Mo1 S1 C1 -156.86(11)
O3 Mo1 S1 C1 -55.17(16)
S2 Mo1 S1 C1 -13.06(9)
O1 Mo1 S2 C2 -86.34(12)
O2 Mo1 S2 C2 78.09(14)
O3 Mo1 S2 C2 171.83(11)
S1 Mo1 S2 C2 11.55(9)
Mo1 S1 C1 C2 13.7(2)
Mo1 S1 C1 C6 -171.8(2)
C6 C1 C2 C3 -0.6(4)
S1 C1 C2 C3 173.9(2)
C6 C1 C2 S2 -178.2(2)
S1 C1 C2 S2 -3.7(3)
Mo1 S2 C2 C1 -8.1(2)
Mo1 S2 C2 C3 174.2(2)
C1 C2 C3 C4 0.4(4)
S2 C2 C3 C4 178.0(2)
C2 C3 C4 C5 0.3(5)
C3 C4 C5 C6 -0.8(5)
C4 C5 C6 C1 0.7(5)
C2 C1 C6 C5 0.0(4)
S1 C1 C6 C5 -174.4(2)
O1 Mo1 O3 Si1 24.6(4)
O2 Mo1 O3 Si1 -88.3(4)
S1 Mo1 O3 Si1 174.7(3)
S2 Mo1 O3 Si1 132.4(4)
Mo1 O3 Si1 C11 -164.9(4)
Mo1 O3 Si1 C17 -48.9(4)
Mo1 O3 Si1 C7 73.0(4)
O3 Si1 C7 C10 69.5(2)
C11 Si1 C7 C10 -50.0(3)
C17 Si1 C7 C10 -171.6(2)
O3 Si1 C7 C8 -50.1(2)
C11 Si1 C7 C8 -169.6(2)
C17 Si1 C7 C8 68.9(2)
O3 Si1 C7 C9 -170.64(19)
C11 Si1 C7 C9 69.9(2)
C17 Si1 C7 C9 -51.7(2)
O3 Si1 C11 C16 5.5(2)
C17 Si1 C11 C16 -110.9(2)
C7 Si1 C11 C16 124.6(2)
O3 Si1 C11 C12 177.6(2)
C17 Si1 C11 C12 61.2(2)
C7 Si1 C11 C12 -63.4(2)
C16 C11 C12 C13 1.9(4)
Si1 C11 C12 C13 -170.4(2)
C11 C12 C13 C14 -0.8(4)
C12 C13 C14 C15 -0.9(5)
C13 C14 C15 C16 1.4(5)
C12 C11 C16 C15 -1.4(4)
Si1 C11 C16 C15 171.0(2)
C14 C15 C16 C11 -0.3(4)
O3 Si1 C17 C22 28.5(2)
C11 Si1 C17 C22 145.2(2)
C7 Si1 C17 C22 -90.3(2)
O3 Si1 C17 C18 -148.2(2)
C11 Si1 C17 C18 -31.5(2)
C7 Si1 C17 C18 93.1(2)
C22 C17 C18 C19 0.2(4)
Si1 C17 C18 C19 176.9(2)
C17 C18 C19 C20 -0.7(4)
C18 C19 C20 C21 0.0(4)
C19 C20 C21 C22 1.1(4)
C20 C21 C22 C17 -1.7(4)
C18 C17 C22 C21 1.0(4)
Si1 C17 C22 C21 -175.79(19)
C25 N1 C23 C24 -52.4(3)
C29 N1 C23 C24 67.4(3)
C27 N1 C23 C24 -172.1(2)
C29 N1 C25 C26 -177.6(3)
C27 N1 C25 C26 61.7(4)
C23 N1 C25 C26 -57.4(4)
C25 N1 C27 C28 170.2(3)
C29 N1 C27 C28 50.9(3)
C23 N1 C27 C28 -68.6(3)
C25 N1 C29 C30 -64.7(3)
C27 N1 C29 C30 55.0(3)
C23 N1 C29 C30 173.8(3)
